data_7132768
loop_
_publ_author_name
'Wei, Jian'
'Du, Zhongjian'
'Wang, Xu'
'Ji, Chenlei'
'Li, Longji'
'You, Yang'en'

_publ_section_title
;
 Palladium-catalyzed enantioselective arylation of trichloro- or
 tri-/difluoroacetaldimine precursors.
;
_journal_issue 24
_journal_name_full 'Chemical communications (Cambridge, England)'
_journal_page_first 3303
_journal_page_last 3306
_journal_paper_doi 10.1039/d4cc00022f
_journal_volume 60
_journal_year 2024
_chemical_absolute_configuration ad
_chemical_formula_moiety 'C23 H18 Cl3 N O2'
_chemical_formula_sum 'C23 H18 Cl3 N O2'
_chemical_formula_weight 446.73
_space_group_crystal_system orthorhombic
_space_group_IT_number 19
_space_group_name_Hall 'P 2ac 2ab'
_space_group_name_H-M_alt 'P 21 21 21'
_atom_sites_solution_hydrogens geom
_audit_creation_date 2023-04-03
_audit_creation_method
;
Olex2 1.2
(compiled 2018.05.29 svn.r3508 for OlexSys, GUI svn.r5506)
;
_audit_update_record
;
2023-09-27 deposited with the CCDC.	2024-02-23 downloaded from the CCDC.
;
_cell_angle_alpha 90
_cell_angle_beta 90
_cell_angle_gamma 90
_cell_formula_units_Z 4
_cell_length_a 5.5787(5)
_cell_length_b 13.2751(9)
_cell_length_c 27.4431(18)
_cell_measurement_reflns_used 6508
_cell_measurement_temperature 193(2)
_cell_measurement_theta_max 27.44
_cell_measurement_theta_min 2.70
_cell_volume 2032.4(3)
_computing_cell_refinement 'SAINT V8.40B (?, 2016)'
_computing_data_reduction 'SAINT V8.40B (?, 2016)'
_computing_molecular_graphics 'Olex2 (Dolomanov et al., 2009)'
_computing_publication_material 'Olex2 (Dolomanov et al., 2009)'
_computing_structure_refinement 'XL (Sheldrick, 2008)'
_computing_structure_solution 'SHELXT 2018/2 (Sheldrick, 2018)'
_diffrn_ambient_temperature 193.0
_diffrn_measured_fraction_theta_full 0.999
_diffrn_measured_fraction_theta_max 0.999
_diffrn_measurement_device_type 'Bruker APEX-II CCD'
_diffrn_measurement_method '\f and \w scans'
_diffrn_radiation_type MoK\a
_diffrn_radiation_wavelength 0.71073
_diffrn_reflns_av_R_equivalents 0.0531
_diffrn_reflns_av_unetI/netI 0.0487
_diffrn_reflns_Laue_measured_fraction_full 0.999
_diffrn_reflns_Laue_measured_fraction_max 0.999
_diffrn_reflns_limit_h_max 7
_diffrn_reflns_limit_h_min -6
_diffrn_reflns_limit_k_max 17
_diffrn_reflns_limit_k_min -16
_diffrn_reflns_limit_l_max 35
_diffrn_reflns_limit_l_min -35
_diffrn_reflns_number 19100
_diffrn_reflns_point_group_measured_fraction_full 0.999
_diffrn_reflns_point_group_measured_fraction_max 0.998
_diffrn_reflns_theta_full 25.242
_diffrn_reflns_theta_max 27.520
_diffrn_reflns_theta_min 1.704
_diffrn_standards_number 0
_exptl_absorpt_coefficient_mu 0.471
_exptl_absorpt_correction_T_max 0.7456
_exptl_absorpt_correction_T_min 0.6634
_exptl_absorpt_correction_type none
_exptl_absorpt_process_details
;
SADABS-2016/2 (Bruker,2016/2) was used for absorption correction.
wR2(int) was 0.1590 before and 0.0712 after correction.
The Ratio of minimum to maximum transmission is 0.8898.
The \l/2 correction factor is Not present.
;
_exptl_crystal_density_diffrn 1.460
_exptl_crystal_description block
_exptl_crystal_F_000 920
_exptl_crystal_size_max 0.120
_exptl_crystal_size_mid 0.110
_exptl_crystal_size_min 0.080
_refine_diff_density_max 0.241
_refine_diff_density_min -0.306
_refine_diff_density_rms 0.055
_refine_ls_abs_structure_details
;
 Flack x determined using 1481 quotients [(I+)-(I-)]/[(I+)+(I-)]
 (Parsons, Flack and Wagner, Acta Cryst. B69 (2013) 249-259).
;
_refine_ls_abs_structure_Flack 0.04(3)
_refine_ls_extinction_method none
_refine_ls_goodness_of_fit_ref 1.084
_refine_ls_hydrogen_treatment constr
_refine_ls_matrix_type full
_refine_ls_number_parameters 262
_refine_ls_number_reflns 4684
_refine_ls_number_restraints 0
_refine_ls_restrained_S_all 1.084
_refine_ls_R_factor_all 0.0527
_refine_ls_R_factor_gt 0.0402
_refine_ls_shift/su_max 0.001
_refine_ls_shift/su_mean 0.000
_refine_ls_structure_factor_coef Fsqd
_refine_ls_weighting_details 'w=1/[\s^2^(Fo^2^)+(0.0185P)^2^+0.7909P] where P=(Fo^2^+2Fc^2^)/3'
_refine_ls_weighting_scheme calc
_refine_ls_wR_factor_gt 0.0711
_refine_ls_wR_factor_ref 0.0775
_reflns_Friedel_coverage 0.721
_reflns_Friedel_fraction_full 1.000
_reflns_Friedel_fraction_max 0.998
_reflns_number_gt 4095
_reflns_number_total 4684
_reflns_threshold_expression 'I > 2\s(I)'
_cod_data_source_file d4cc00022f2.cif
_cod_data_source_block 230325lu_ngy_0m_a
_cod_depositor_comments 'Adding full bibliography for 7132768.cif.'
_cod_database_code 7132768
_shelx_shelxl_version_number 2016/6
_shelx_space_group_comment
;
The symmetry employed for this shelxl refinement is uniquely defined
by the following loop, which should always be used as a source of
symmetry information in preference to the above space-group names.
They are only intended as comments.
;
_shelx_estimated_absorpt_t_max 0.963
_shelx_estimated_absorpt_t_min 0.946
_olex2_refinement_description
;
1. Fixed Uiso
 At 1.2 times of:
  All C(H) groups, All C(H,H) groups, All N(H) groups
2.a Ternary CH refined with riding coordinates:
 C7(H7), C11(H11)
2.b Secondary CH2 refined with riding coordinates:
 C10(H10A,H10B)
2.c Aromatic/amide H refined with riding coordinates:
 N1(H1), C13(H13), C14(H14), C15(H15), C5(H5), C16(H16), C22(H22), C1(H1A),
 C19(H19), C21(H21), C4(H4), C3(H3), C20(H20), C2(H2)
;
_olex2_submission_special_instructions 'No special instructions were received'

loop_
_space_group_symop_operation_xyz
'x, y, z'
'-x+1/2, -y, z+1/2'
'-x, y+1/2, -z+1/2'
'x+1/2, -y+1/2, -z'

loop_
_atom_site_label
_atom_site_type_symbol
_atom_site_fract_x
_atom_site_fract_y
_atom_site_fract_z
_atom_site_U_iso_or_equiv
_atom_site_adp_type
_atom_site_occupancy
_atom_site_site_symmetry_order
_atom_site_calc_flag
_atom_site_refinement_flags_posn
_atom_site_refinement_flags_adp
_atom_site_refinement_flags_occupancy
_atom_site_disorder_assembly
_atom_site_disorder_group
Cl2 Cl 0.27388(17) 0.18346(6) 0.57156(3) 0.0314(2) Uani 1 1 d . . . . .
Cl3 Cl -0.12500(16) 0.32064(7) 0.57152(3) 0.0330(2) Uani 1 1 d . . . . .
Cl1 Cl 0.32661(17) 0.38097(7) 0.53072(3) 0.0327(2) Uani 1 1 d . . . . .
O2 O 0.2778(4) 0.62250(15) 0.63547(8) 0.0265(5) Uani 1 1 d . . . . .
O1 O 0.5903(5) 0.51443(17) 0.64051(10) 0.0330(6) Uani 1 1 d . . . . .
N1 N 0.2074(6) 0.45843(18) 0.63145(10) 0.0263(6) Uani 1 1 d . . . . .
H1 H 0.055292 0.475890 0.630524 0.032 Uiso 1 1 calc R . . . .
C9 C 0.3785(7) 0.5298(2) 0.63611(12) 0.0244(7) Uani 1 1 d . . . . .
C6 C 0.1941(6) 0.2910(2) 0.67156(11) 0.0220(7) Uani 1 1 d . . . . .
C18 C 0.5506(7) 0.9428(2) 0.60808(11) 0.0223(7) Uani 1 1 d . . . . .
C13 C 0.0565(6) 0.7924(2) 0.56089(12) 0.0268(8) Uani 1 1 d . . . . .
H13 H -0.041133 0.739806 0.573420 0.032 Uiso 1 1 calc R . . . .
C17 C 0.3797(6) 0.9109(2) 0.57016(11) 0.0218(7) Uani 1 1 d . . . . .
C23 C 0.5086(6) 0.8842(2) 0.64970(11) 0.0229(7) Uani 1 1 d . . . . .
C7 C 0.2741(6) 0.3531(2) 0.62798(11) 0.0211(7) Uani 1 1 d . . . . .
H7 H 0.453251 0.350867 0.627587 0.025 Uiso 1 1 calc R . . . .
C12 C 0.2394(6) 0.8324(2) 0.58840(11) 0.0217(7) Uani 1 1 d . . . . .
C14 C 0.0177(7) 0.8305(3) 0.51428(12) 0.0332(8) Uani 1 1 d . . . . .
H14 H -0.109009 0.804273 0.494952 0.040 Uiso 1 1 calc R . . . .
C15 C 0.1616(8) 0.9062(2) 0.49588(12) 0.0326(9) Uani 1 1 d . . . . .
H15 H 0.134622 0.930319 0.463749 0.039 Uiso 1 1 calc R . . . .
C5 C -0.0190(6) 0.3098(3) 0.69578(11) 0.0270(8) Uani 1 1 d . . . . .
H5 H -0.122759 0.361713 0.684708 0.032 Uiso 1 1 calc R . . . .
C16 C 0.3438(8) 0.9473(2) 0.52338(12) 0.0290(8) Uani 1 1 d . . . . .
H16 H 0.442328 0.999354 0.510593 0.035 Uiso 1 1 calc R . . . .
C22 C 0.6435(7) 0.8988(2) 0.69130(12) 0.0297(8) Uani 1 1 d . . . . .
H22 H 0.615713 0.859094 0.719549 0.036 Uiso 1 1 calc R . . . .
C11 C 0.3200(6) 0.8046(2) 0.63942(10) 0.0215(7) Uani 1 1 d . . . . .
H11 H 0.184533 0.808485 0.663222 0.026 Uiso 1 1 calc R . . . .
C1 C 0.3432(7) 0.2147(2) 0.68834(11) 0.0258(7) Uani 1 1 d . . . . .
H1A H 0.489534 0.201059 0.671884 0.031 Uiso 1 1 calc R . . . .
C19 C 0.7282(7) 1.0156(2) 0.60807(12) 0.0286(8) Uani 1 1 d . . . . .
H19 H 0.757542 1.055196 0.579844 0.034 Uiso 1 1 calc R . . . .
C10 C 0.4482(6) 0.7035(2) 0.64229(12) 0.0247(7) Uani 1 1 d . . . . .
H10A H 0.573466 0.699916 0.616796 0.030 Uiso 1 1 calc R . . . .
H10B H 0.526911 0.696470 0.674439 0.030 Uiso 1 1 calc R . . . .
C8 C 0.1890(6) 0.3111(2) 0.57820(11) 0.0227(7) Uani 1 1 d . . . . .
C21 C 0.8197(8) 0.9721(2) 0.69113(13) 0.0337(9) Uani 1 1 d . . . . .
H21 H 0.912885 0.983004 0.719618 0.040 Uiso 1 1 calc R . . . .
C4 C -0.0809(7) 0.2527(3) 0.73627(12) 0.0350(9) Uani 1 1 d . . . . .
H4 H -0.228087 0.265410 0.752562 0.042 Uiso 1 1 calc R . . . .
C3 C 0.0684(7) 0.1779(3) 0.75305(12) 0.0367(10) Uani 1 1 d . . . . .
H3 H 0.025981 0.140071 0.781132 0.044 Uiso 1 1 calc R . . . .
C20 C 0.8621(7) 1.0297(2) 0.64994(13) 0.0334(9) Uani 1 1 d . . . . .
H20 H 0.984492 1.079427 0.650451 0.040 Uiso 1 1 calc R . . . .
C2 C 0.2805(7) 0.1582(2) 0.72886(12) 0.0334(9) Uani 1 1 d . . . . .
H2 H 0.383200 0.105969 0.739993 0.040 Uiso 1 1 calc R . . . .

loop_
_atom_site_aniso_label
_atom_site_aniso_U_11
_atom_site_aniso_U_22
_atom_site_aniso_U_33
_atom_site_aniso_U_23
_atom_site_aniso_U_13
_atom_site_aniso_U_12
Cl2 0.0424(6) 0.0216(4) 0.0303(4) -0.0050(3) 0.0016(4) 0.0050(4)
Cl3 0.0178(4) 0.0459(5) 0.0353(4) -0.0069(4) -0.0017(4) -0.0002(4)
Cl1 0.0303(5) 0.0384(5) 0.0295(4) 0.0112(4) 0.0027(4) -0.0005(4)
O2 0.0287(15) 0.0144(10) 0.0364(12) -0.0002(9) -0.0014(11) -0.0035(10)
O1 0.0243(16) 0.0230(12) 0.0517(16) -0.0007(11) -0.0051(13) -0.0014(10)
N1 0.0222(17) 0.0148(12) 0.0419(16) -0.0024(12) 0.0018(14) 0.0000(12)
C9 0.031(2) 0.0181(15) 0.0238(16) -0.0017(13) 0.0009(15) -0.0014(14)
C6 0.024(2) 0.0195(15) 0.0222(14) -0.0050(12) -0.0013(14) -0.0062(14)
C18 0.024(2) 0.0170(15) 0.0257(16) 0.0000(13) -0.0010(14) 0.0027(13)
C13 0.022(2) 0.0243(16) 0.0341(18) -0.0053(14) 0.0001(15) -0.0021(14)
C17 0.0234(19) 0.0172(14) 0.0248(15) -0.0017(13) 0.0019(15) 0.0011(12)
C23 0.030(2) 0.0144(14) 0.0247(15) -0.0028(13) -0.0006(15) -0.0018(14)
C7 0.0190(18) 0.0171(14) 0.0272(15) -0.0007(12) -0.0007(14) 0.0006(13)
C12 0.0232(19) 0.0178(14) 0.0240(14) -0.0026(12) 0.0029(13) 0.0014(13)
C14 0.029(2) 0.0366(19) 0.0342(18) -0.0072(16) -0.0084(16) 0.0013(18)
C15 0.045(3) 0.0295(17) 0.0237(16) 0.0002(14) -0.0065(17) 0.0058(19)
C5 0.024(2) 0.0301(17) 0.0265(16) -0.0074(15) -0.0026(14) -0.0033(16)
C16 0.036(2) 0.0220(16) 0.0286(17) 0.0033(14) -0.0021(17) 0.0006(15)
C22 0.041(2) 0.0213(16) 0.0267(16) 0.0023(14) -0.0049(17) -0.0038(16)
C11 0.0266(19) 0.0186(14) 0.0194(14) -0.0029(12) 0.0018(14) -0.0025(14)
C1 0.027(2) 0.0241(16) 0.0264(16) -0.0044(13) -0.0016(15) -0.0025(15)
C19 0.032(2) 0.0207(15) 0.0333(18) 0.0040(14) -0.0022(16) -0.0032(15)
C10 0.025(2) 0.0184(15) 0.0305(17) -0.0003(14) -0.0044(15) -0.0058(14)
C8 0.0213(18) 0.0217(14) 0.0253(15) 0.0007(13) 0.0022(13) 0.0007(14)
C21 0.043(3) 0.0242(16) 0.0341(18) -0.0029(15) -0.0136(18) -0.0047(17)
C4 0.032(2) 0.048(2) 0.0240(18) -0.0076(16) 0.0044(16) -0.0112(18)
C3 0.049(3) 0.042(2) 0.0189(15) 0.0010(17) -0.0012(16) -0.019(2)
C20 0.033(2) 0.0232(17) 0.044(2) -0.0004(16) -0.0069(18) -0.0085(16)
C2 0.047(3) 0.0252(17) 0.0284(17) 0.0015(14) -0.0106(18) -0.0090(17)

loop_
_atom_type_symbol
_atom_type_description
_atom_type_scat_dispersion_real
_atom_type_scat_dispersion_imag
_atom_type_scat_source
C C 0.0033 0.0016 'International Tables Vol C Tables 4.2.6.8 and 6.1.1.4'
H H 0.0000 0.0000 'International Tables Vol C Tables 4.2.6.8 and 6.1.1.4'
Cl Cl 0.1484 0.1585 'International Tables Vol C Tables 4.2.6.8 and 6.1.1.4'
N N 0.0061 0.0033 'International Tables Vol C Tables 4.2.6.8 and 6.1.1.4'
O O 0.0106 0.0060 'International Tables Vol C Tables 4.2.6.8 and 6.1.1.4'

loop_
_geom_angle_atom_site_label_1
_geom_angle_atom_site_label_2
_geom_angle_atom_site_label_3
_geom_angle
_geom_angle_site_symmetry_1
_geom_angle_site_symmetry_3
_geom_angle_publ_flag
C9 O2 C10 113.6(3) . . ?
C9 N1 C7 120.1(3) . . ?
O1 C9 O2 124.2(3) . . ?
O1 C9 N1 125.7(3) . . ?
N1 C9 O2 110.1(3) . . ?
C5 C6 C7 122.1(3) . . ?
C5 C6 C1 119.1(3) . . ?
C1 C6 C7 118.7(3) . . ?
C23 C18 C17 107.9(3) . . ?
C19 C18 C17 131.6(3) . . ?
C19 C18 C23 120.5(3) . . ?
C12 C13 C14 118.6(3) . . ?
C12 C17 C18 108.9(3) . . ?
C16 C17 C18 130.3(3) . . ?
C16 C17 C12 120.8(3) . . ?
C18 C23 C11 110.5(3) . . ?
C22 C23 C18 120.4(3) . . ?
C22 C23 C11 128.9(3) . . ?
N1 C7 C6 113.3(3) . . ?
N1 C7 C8 109.0(3) . . ?
C6 C7 C8 114.1(2) . . ?
C13 C12 C17 120.5(3) . . ?
C13 C12 C11 129.2(3) . . ?
C17 C12 C11 110.3(3) . . ?
C15 C14 C13 120.6(3) . . ?
C16 C15 C14 121.1(3) . . ?
C6 C5 C4 119.9(3) . . ?
C15 C16 C17 118.4(3) . . ?
C23 C22 C21 118.9(3) . . ?
C23 C11 C10 106.2(3) . . ?
C12 C11 C23 102.0(2) . . ?
C12 C11 C10 113.7(2) . . ?
C2 C1 C6 120.6(4) . . ?
C20 C19 C18 118.7(3) . . ?
O2 C10 C11 109.8(3) . . ?
Cl2 C8 Cl1 108.01(16) . . ?
Cl3 C8 Cl2 108.88(18) . . ?
Cl3 C8 Cl1 108.40(17) . . ?
C7 C8 Cl2 110.7(2) . . ?
C7 C8 Cl3 111.7(2) . . ?
C7 C8 Cl1 109.1(2) . . ?
C22 C21 C20 120.8(3) . . ?
C3 C4 C5 120.7(4) . . ?
C4 C3 C2 119.6(3) . . ?
C19 C20 C21 120.8(4) . . ?
C3 C2 C1 120.0(4) . . ?

loop_
_geom_bond_atom_site_label_1
_geom_bond_atom_site_label_2
_geom_bond_distance
_geom_bond_site_symmetry_2
_geom_bond_publ_flag
Cl2 C8 1.769(3) . ?
Cl3 C8 1.766(3) . ?
Cl1 C8 1.774(3) . ?
O2 C9 1.353(4) . ?
O2 C10 1.447(4) . ?
O1 C9 1.205(4) . ?
N1 C9 1.351(4) . ?
N1 C7 1.450(4) . ?
C6 C7 1.520(4) . ?
C6 C5 1.385(5) . ?
C6 C1 1.390(4) . ?
C18 C17 1.474(5) . ?
C18 C23 1.401(4) . ?
C18 C19 1.385(5) . ?
C13 C12 1.376(4) . ?
C13 C14 1.393(5) . ?
C17 C12 1.396(4) . ?
C17 C16 1.386(4) . ?
C23 C22 1.381(4) . ?
C23 C11 1.518(4) . ?
C7 C8 1.550(4) . ?
C12 C11 1.516(4) . ?
C14 C15 1.382(5) . ?
C15 C16 1.378(5) . ?
C5 C4 1.389(5) . ?
C22 C21 1.383(5) . ?
C11 C10 1.523(4) . ?
C1 C2 1.386(4) . ?
C19 C20 1.383(5) . ?
C21 C20 1.385(5) . ?
C4 C3 1.375(5) . ?
C3 C2 1.382(5) . ?
